data_7248597
loop_
_publ_author_name
'Hamdouni, Monia'
'Hrizi, Chakib'
'Esghaier, Mohsen Ouled Mohamed'
'Knorr, Michael'
'Strohmann, Carsten'
'Chaabouni, Slaheddine'

_publ_section_title
;
 Molecular self-assembly of 1D linear and 2D T-shape polyiodide
 arrangements in two organic ammonium triiodide salts: supramolecular
 structures and density functional theory-based optical properties
;
_journal_issue 20
_journal_name_full CrystEngComm
_journal_page_first 2723
_journal_page_last 2736
_journal_paper_doi 10.1039/D4CE00079J
_journal_volume 26
_journal_year 2024
_chemical_formula_sum 'C8 H20 I3 N'
_chemical_formula_weight 510.95
_space_group_crystal_system orthorhombic
_space_group_IT_number 62
_space_group_name_Hall '-P 2ac 2n'
_space_group_name_H-M_alt 'P n m a'
_atom_sites_solution_hydrogens geom
_audit_creation_method SHELXL-2014/7
_audit_update_record
;
2024-03-23 deposited with the CCDC.	2024-04-22 downloaded from the CCDC.
;
_cell_angle_alpha 90
_cell_angle_beta 90
_cell_angle_gamma 90
_cell_formula_units_Z 8
_cell_length_a 14.5312(6)
_cell_length_b 13.8795(5)
_cell_length_c 15.1632(6)
_cell_measurement_reflns_used 2284
_cell_measurement_temperature 293(2)
_cell_measurement_theta_max 34.17
_cell_measurement_theta_min 2.23
_cell_volume 3058.2(2)
_diffrn_ambient_temperature 293(2)
_diffrn_detector_area_resol_mean 10.4167
_diffrn_measured_fraction_theta_full 0.990
_diffrn_measured_fraction_theta_max 0.990
_diffrn_measurement_device_type 'Bruker D8 VENTURE area detector'
_diffrn_measurement_method \w/2\q
_diffrn_radiation_type MoK\a
_diffrn_radiation_wavelength 0.71073
_diffrn_reflns_av_R_equivalents 0.0337
_diffrn_reflns_av_unetI/netI 0.0265
_diffrn_reflns_Laue_measured_fraction_full 0.990
_diffrn_reflns_Laue_measured_fraction_max 0.990
_diffrn_reflns_limit_h_max 17
_diffrn_reflns_limit_h_min -17
_diffrn_reflns_limit_k_max 13
_diffrn_reflns_limit_k_min -17
_diffrn_reflns_limit_l_max 18
_diffrn_reflns_limit_l_min -18
_diffrn_reflns_number 14335
_diffrn_reflns_point_group_measured_fraction_full 0.990
_diffrn_reflns_point_group_measured_fraction_max 0.990
_diffrn_reflns_theta_full 25.242
_diffrn_reflns_theta_max 25.997
_diffrn_reflns_theta_min 1.941
_diffrn_source 'microfocus sealed X-ray tube'
_exptl_absorpt_coefficient_mu 6.099
_exptl_absorpt_correction_T_max 0.511
_exptl_absorpt_correction_T_min 0.279
_exptl_absorpt_correction_type analytical
_exptl_crystal_colour red-brown
_exptl_crystal_density_diffrn 2.219
_exptl_crystal_description block
_exptl_crystal_F_000 1872
_exptl_crystal_size_max 0.25
_exptl_crystal_size_mid 0.18
_exptl_crystal_size_min 0.11
_refine_diff_density_max 0.795
_refine_diff_density_min -0.763
_refine_diff_density_rms 0.081
_refine_ls_extinction_coef 0.00216(7)
_refine_ls_extinction_expression Fc^*^=kFc[1+0.001xFc^2^\l^3^/sin(2\q)]^-1/4^
_refine_ls_extinction_method 'SHELXL-2014/7 (Sheldrick 2014'
_refine_ls_goodness_of_fit_ref 1.051
_refine_ls_hydrogen_treatment constr
_refine_ls_matrix_type full
_refine_ls_number_parameters 137
_refine_ls_number_reflns 3098
_refine_ls_number_restraints 0
_refine_ls_restrained_S_all 1.051
_refine_ls_R_factor_all 0.0446
_refine_ls_R_factor_gt 0.0257
_refine_ls_shift/su_max 0.001
_refine_ls_shift/su_mean 0.000
_refine_ls_structure_factor_coef Fsqd
_refine_ls_weighting_details 'w=1/[\s^2^(Fo^2^)+(0.0158P)^2^+4.3072P] where P=(Fo^2^+2Fc^2^)/3'
_refine_ls_weighting_scheme calc
_refine_ls_wR_factor_gt 0.0510
_refine_ls_wR_factor_ref 0.0610
_reflns_Friedel_coverage 0.000
_reflns_number_gt 2284
_reflns_number_total 3098
_reflns_threshold_expression 'I > 2\s(I)'
_cod_data_source_file d4ce00079j2.cif
_cod_data_source_block shelx
_cod_depositor_comments 'Adding full bibliography for 7248597--7248598.cif.'
_cod_database_code 7248597
_shelx_shelxl_version_number 2014/7
_shelx_space_group_comment
;
The symmetry employed for this shelxl refinement is uniquely defined
by the following loop, which should always be used as a source of
symmetry information in preference to the above space-group names.
They are only intended as comments.
;

loop_
_space_group_symop_operation_xyz
'x, y, z'
'-x+1/2, -y, z+1/2'
'x+1/2, -y+1/2, -z+1/2'
'-x, y+1/2, -z'
'-x, -y, -z'
'x-1/2, y, -z-1/2'
'-x-1/2, y-1/2, z-1/2'
'x, -y-1/2, z'

loop_
_atom_site_label
_atom_site_type_symbol
_atom_site_fract_x
_atom_site_fract_y
_atom_site_fract_z
_atom_site_U_iso_or_equiv
_atom_site_adp_type
_atom_site_occupancy
_atom_site_site_symmetry_order
_atom_site_calc_flag
_atom_site_refinement_flags_posn
_atom_site_refinement_flags_adp
_atom_site_refinement_flags_occupancy
_atom_site_disorder_assembly
_atom_site_disorder_group
I1 I 0.29798(4) 0.2500 0.47641(4) 0.07481(18) Uani 1 2 d S T P . .
I2 I 0.49548(3) 0.2500 0.50905(3) 0.06173(15) Uani 1 2 d S T P . .
I3 I 0.69556(4) 0.2500 0.54378(3) 0.06853(17) Uani 1 2 d S T P . .
I4A I 1.00023(6) 0.2500 0.72235(5) 0.0804(2) Uani 0.95 2 d S T P A 1
I5A I 1.01300(5) 0.2500 0.53215(5) 0.06427(19) Uani 0.95 2 d S T P A 1
I6A I 1.03379(7) 0.2500 0.33640(5) 0.0823(3) Uani 0.95 2 d S T P A 1
I4B I 0.9886(13) 0.2500 0.6801(7) 0.081(5) Uani 0.05 2 d S T P B 2
I5B I 1.0048(10) 0.2500 0.4895(6) 0.047(3) Uani 0.05 2 d S T P B 2
I6B I 1.0222(12) 0.2500 0.2955(6) 0.051(3) Uani 0.05 2 d S T P B 2
N1 N 0.7586(2) 0.0089(2) 0.2939(2) 0.0502(9) Uani 1 1 d . . . . .
C1 C 0.7173(4) -0.0658(4) 0.2339(3) 0.0747(15) Uani 1 1 d . . . . .
H1A H 0.6812 -0.1103 0.2691 0.090 Uiso 1 1 calc R U . . .
H1B H 0.7667 -0.1022 0.2066 0.090 Uiso 1 1 calc R U . . .
C2 C 0.6562(5) -0.0242(5) 0.1617(4) 0.098(2) Uani 1 1 d . . . . .
H2A H 0.6323 -0.0756 0.1261 0.147 Uiso 1 1 calc R U . . .
H2B H 0.6061 0.0106 0.1880 0.147 Uiso 1 1 calc R U . . .
H2C H 0.6917 0.0187 0.1254 0.147 Uiso 1 1 calc R U . . .
C3 C 0.6846(3) 0.0643(4) 0.3420(3) 0.0678(14) Uani 1 1 d . . . . .
H3A H 0.7138 0.1139 0.3773 0.081 Uiso 1 1 calc R U . . .
H3B H 0.6462 0.0963 0.2986 0.081 Uiso 1 1 calc R U . . .
C4 C 0.6236(4) 0.0050(4) 0.4011(4) 0.0823(17) Uani 1 1 d . . . . .
H4A H 0.5789 0.0461 0.4287 0.123 Uiso 1 1 calc R U . . .
H4B H 0.5927 -0.0432 0.3667 0.123 Uiso 1 1 calc R U . . .
H4C H 0.6604 -0.0257 0.4456 0.123 Uiso 1 1 calc R U . . .
C5 C 0.8198(4) -0.0437(4) 0.3578(3) 0.0725(14) Uani 1 1 d . . . . .
H5A H 0.7823 -0.0893 0.3904 0.087 Uiso 1 1 calc R U . . .
H5B H 0.8645 -0.0805 0.3243 0.087 Uiso 1 1 calc R U . . .
C6 C 0.8706(4) 0.0176(4) 0.4227(4) 0.0884(18) Uani 1 1 d . . . . .
H6A H 0.9074 -0.0226 0.4602 0.133 Uiso 1 1 calc R U . . .
H6B H 0.9097 0.0619 0.3917 0.133 Uiso 1 1 calc R U . . .
H6C H 0.8273 0.0530 0.4579 0.133 Uiso 1 1 calc R U . . .
C7 C 0.8126(4) 0.0822(4) 0.2414(3) 0.0762(15) Uani 1 1 d . . . . .
H7A H 0.8384 0.1292 0.2818 0.091 Uiso 1 1 calc R U . . .
H7B H 0.7708 0.1159 0.2023 0.091 Uiso 1 1 calc R U . . .
C8 C 0.8912(4) 0.0388(5) 0.1862(4) 0.108(2) Uani 1 1 d . . . . .
H8A H 0.9223 0.0892 0.1548 0.161 Uiso 1 1 calc R U . . .
H8B H 0.9340 0.0067 0.2244 0.161 Uiso 1 1 calc R U . . .
H8C H 0.8663 -0.0067 0.1448 0.161 Uiso 1 1 calc R U . . .

loop_
_atom_site_aniso_label
_atom_site_aniso_U_11
_atom_site_aniso_U_22
_atom_site_aniso_U_33
_atom_site_aniso_U_23
_atom_site_aniso_U_13
_atom_site_aniso_U_12
I1 0.0732(3) 0.0633(3) 0.0880(4) 0.000 0.0025(3) 0.000
I2 0.0798(3) 0.0497(3) 0.0556(3) 0.000 0.0015(2) 0.000
I3 0.0790(3) 0.0635(3) 0.0631(3) 0.000 -0.0105(3) 0.000
I4A 0.0901(5) 0.0730(4) 0.0780(5) 0.000 0.0084(5) 0.000
I5A 0.0587(4) 0.0524(3) 0.0818(5) 0.000 0.0008(4) 0.000
I6A 0.0959(5) 0.0733(4) 0.0776(5) 0.000 0.0083(6) 0.000
I4B 0.112(10) 0.108(10) 0.022(5) 0.000 -0.016(7) 0.000
I5B 0.053(6) 0.058(6) 0.030(5) 0.000 -0.012(5) 0.000
I6B 0.086(8) 0.036(5) 0.031(5) 0.000 0.006(6) 0.000
N1 0.061(2) 0.042(2) 0.048(2) -0.0005(16) 0.0019(18) 0.0056(17)
C1 0.093(4) 0.062(3) 0.069(3) -0.018(3) -0.002(3) -0.003(3)
C2 0.110(5) 0.109(5) 0.075(4) -0.016(4) -0.026(4) -0.010(4)
C3 0.078(3) 0.062(3) 0.064(3) -0.007(2) -0.007(3) 0.016(3)
C4 0.072(4) 0.089(4) 0.086(4) -0.002(3) 0.019(3) 0.012(3)
C5 0.078(4) 0.073(3) 0.066(3) 0.014(3) 0.007(3) 0.018(3)
C6 0.099(4) 0.098(4) 0.069(3) 0.011(3) -0.030(3) 0.005(4)
C7 0.085(4) 0.076(4) 0.067(3) 0.017(3) -0.004(3) -0.010(3)
C8 0.092(5) 0.147(6) 0.084(4) 0.026(4) 0.024(4) 0.005(4)

loop_
_atom_type_symbol
_atom_type_description
_atom_type_scat_dispersion_real
_atom_type_scat_dispersion_imag
_atom_type_scat_source
C C 0.0033 0.0016 'International Tables Vol C Tables 4.2.6.8 and 6.1.1.4'
H H 0.0000 0.0000 'International Tables Vol C Tables 4.2.6.8 and 6.1.1.4'
I I -0.4742 1.8119 'International Tables Vol C Tables 4.2.6.8 and 6.1.1.4'
N N 0.0061 0.0033 'International Tables Vol C Tables 4.2.6.8 and 6.1.1.4'

loop_
_geom_angle_atom_site_label_1
_geom_angle_atom_site_label_2
_geom_angle_atom_site_label_3
_geom_angle
_geom_angle_site_symmetry_1
_geom_angle_site_symmetry_3
_geom_angle_publ_flag
I1 I2 I3 179.52(2) . . ?
I4A I5A I6A 177.87(4) . . ?
I4B I5B I6B 179.7(8) . . ?
C1 N1 C5 106.9(4) . . ?
C1 N1 C3 111.0(4) . . ?
C5 N1 C3 110.9(3) . . ?
C1 N1 C7 110.7(4) . . ?
C5 N1 C7 111.1(4) . . ?
C3 N1 C7 106.4(4) . . ?
N1 C1 C2 113.9(4) . . ?
N1 C1 H1A 108.8 . . ?
C2 C1 H1A 108.8 . . ?
N1 C1 H1B 108.8 . . ?
C2 C1 H1B 108.8 . . ?
H1A C1 H1B 107.7 . . ?
C1 C2 H2A 109.5 . . ?
C1 C2 H2B 109.5 . . ?
H2A C2 H2B 109.5 . . ?
C1 C2 H2C 109.5 . . ?
H2A C2 H2C 109.5 . . ?
H2B C2 H2C 109.5 . . ?
C4 C3 N1 115.4(4) . . ?
C4 C3 H3A 108.4 . . ?
N1 C3 H3A 108.4 . . ?
C4 C3 H3B 108.4 . . ?
N1 C3 H3B 108.4 . . ?
H3A C3 H3B 107.5 . . ?
C3 C4 H4A 109.5 . . ?
C3 C4 H4B 109.5 . . ?
H4A C4 H4B 109.5 . . ?
C3 C4 H4C 109.5 . . ?
H4A C4 H4C 109.5 . . ?
H4B C4 H4C 109.5 . . ?
C6 C5 N1 116.1(4) . . ?
C6 C5 H5A 108.3 . . ?
N1 C5 H5A 108.3 . . ?
C6 C5 H5B 108.3 . . ?
N1 C5 H5B 108.3 . . ?
H5A C5 H5B 107.4 . . ?
C5 C6 H6A 109.5 . . ?
C5 C6 H6B 109.5 . . ?
H6A C6 H6B 109.5 . . ?
C5 C6 H6C 109.5 . . ?
H6A C6 H6C 109.5 . . ?
H6B C6 H6C 109.5 . . ?
N1 C7 C8 114.1(5) . . ?
N1 C7 H7A 108.7 . . ?
C8 C7 H7A 108.7 . . ?
N1 C7 H7B 108.7 . . ?
C8 C7 H7B 108.7 . . ?
H7A C7 H7B 107.6 . . ?
C7 C8 H8A 109.5 . . ?
C7 C8 H8B 109.5 . . ?
H8A C8 H8B 109.5 . . ?
C7 C8 H8C 109.5 . . ?
H8A C8 H8C 109.5 . . ?
H8B C8 H8C 109.5 . . ?

loop_
_geom_bond_atom_site_label_1
_geom_bond_atom_site_label_2
_geom_bond_distance
_geom_bond_site_symmetry_2
_geom_bond_publ_flag
I1 I2 2.9122(7) . ?
I2 I3 2.9547(7) . ?
I4A I5A 2.8900(10) . ?
I5A I6A 2.9835(10) . ?
I4B I5B 2.900(13) . ?
I5B I6B 2.952(13) . ?
N1 C1 1.504(6) . ?
N1 C5 1.504(6) . ?
N1 C3 1.510(6) . ?
N1 C7 1.511(6) . ?
C1 C2 1.524(7) . ?
C1 H1A 0.9700 . ?
C1 H1B 0.9700 . ?
C2 H2A 0.9600 . ?
C2 H2B 0.9600 . ?
C2 H2C 0.9600 . ?
C3 C4 1.505(7) . ?
C3 H3A 0.9700 . ?
C3 H3B 0.9700 . ?
C4 H4A 0.9600 . ?
C4 H4B 0.9600 . ?
C4 H4C 0.9600 . ?
C5 C6 1.497(7) . ?
C5 H5A 0.9700 . ?
C5 H5B 0.9700 . ?
C6 H6A 0.9600 . ?
C6 H6B 0.9600 . ?
C6 H6C 0.9600 . ?
C7 C8 1.539(8) . ?
C7 H7A 0.9700 . ?
C7 H7B 0.9700 . ?
C8 H8A 0.9600 . ?
C8 H8B 0.9600 . ?
C8 H8C 0.9600 . ?

loop_
_geom_torsion_atom_site_label_1
_geom_torsion_atom_site_label_2
_geom_torsion_atom_site_label_3
_geom_torsion_atom_site_label_4
_geom_torsion
_geom_torsion_site_symmetry_1
_geom_torsion_site_symmetry_2
_geom_torsion_site_symmetry_3
_geom_torsion_site_symmetry_4
_geom_torsion_publ_flag
C5 N1 C1 C2 -177.4(5) . . . . ?
C3 N1 C1 C2 61.5(5) . . . . ?
C7 N1 C1 C2 -56.3(6) . . . . ?
C1 N1 C3 C4 61.3(5) . . . . ?
C5 N1 C3 C4 -57.4(6) . . . . ?
C7 N1 C3 C4 -178.3(5) . . . . ?
C1 N1 C5 C6 178.3(5) . . . . ?
C3 N1 C5 C6 -60.6(6) . . . . ?
C7 N1 C5 C6 57.5(6) . . . . ?
C1 N1 C7 C8 -58.4(6) . . . . ?
C5 N1 C7 C8 60.1(6) . . . . ?
C3 N1 C7 C8 -179.1(5) . . . . ?
